data_4036599
loop_
_publ_author_name
'Kranthikumar, Ramagonolla'
'Chegondi, Rambabu'
'Chandrasekhar, Srivari'

_publ_section_title
;
 Insertion of N-Tosylacetimidates/Acetimidamides onto Arynes via [2 + 2]
 Cycloaddition.
;
_journal_issue 6
_journal_name_full 'The Journal of organic chemistry'
_journal_page_first 2451
_journal_page_last 2459
_journal_paper_doi 10.1021/acs.joc.5b02907
_journal_volume 81
_journal_year 2016
_chemical_formula_sum 'C30 H26 N2 O2 S'
_chemical_formula_weight 478.59
_space_group_crystal_system triclinic
_space_group_IT_number 2
_space_group_name_Hall '-P 1'
_space_group_name_H-M_alt 'P -1'
_atom_sites_solution_hydrogens geom
_audit_creation_method SHELXL-2014/7
_cell_angle_alpha 68.8240(10)
_cell_angle_beta 83.9450(10)
_cell_angle_gamma 83.7910(10)
_cell_formula_units_Z 2
_cell_length_a 10.1720(5)
_cell_length_b 10.4620(5)
_cell_length_c 12.8780(6)
_cell_measurement_temperature 294(2)
_cell_volume 1267.17(11)
_computing_structure_refinement 'SHELXL-2014/7 (Sheldrick, 2014)'
_diffrn_ambient_temperature 294(2)
_diffrn_measured_fraction_theta_full 0.996
_diffrn_measured_fraction_theta_max 0.946
_diffrn_radiation_type MoK\a
_diffrn_radiation_wavelength 0.71073
_diffrn_reflns_av_R_equivalents 0.0199
_diffrn_reflns_av_unetI/netI 0.0223
_diffrn_reflns_Laue_measured_fraction_full 0.996
_diffrn_reflns_Laue_measured_fraction_max 0.946
_diffrn_reflns_limit_h_max 13
_diffrn_reflns_limit_h_min -13
_diffrn_reflns_limit_k_max 13
_diffrn_reflns_limit_k_min -13
_diffrn_reflns_limit_l_max 16
_diffrn_reflns_limit_l_min -16
_diffrn_reflns_number 14981
_diffrn_reflns_point_group_measured_fraction_full 0.996
_diffrn_reflns_point_group_measured_fraction_max 0.946
_diffrn_reflns_theta_full 25.242
_diffrn_reflns_theta_max 28.277
_diffrn_reflns_theta_min 1.700
_exptl_absorpt_coefficient_mu 0.157
_exptl_crystal_density_diffrn 1.254
_exptl_crystal_F_000 504
_exptl_crystal_size_max 0.180
_exptl_crystal_size_mid 0.160
_exptl_crystal_size_min 0.120
_refine_diff_density_max 0.389
_refine_diff_density_min -0.281
_refine_diff_density_rms 0.043
_refine_ls_extinction_method none
_refine_ls_goodness_of_fit_ref 1.025
_refine_ls_hydrogen_treatment constr
_refine_ls_matrix_type full
_refine_ls_number_parameters 317
_refine_ls_number_reflns 5952
_refine_ls_number_restraints 0
_refine_ls_restrained_S_all 1.025
_refine_ls_R_factor_all 0.0600
_refine_ls_R_factor_gt 0.0506
_refine_ls_shift/su_max 0.000
_refine_ls_shift/su_mean 0.000
_refine_ls_structure_factor_coef Fsqd
_refine_ls_weighting_details 'w=1/[\s^2^(Fo^2^)+(0.0797P)^2^+0.2642P] where P=(Fo^2^+2Fc^2^)/3'
_refine_ls_weighting_scheme calc
_refine_ls_wR_factor_gt 0.1383
_refine_ls_wR_factor_ref 0.1461
_reflns_Friedel_coverage 0.000
_reflns_number_gt 4915
_reflns_number_total 5952
_reflns_threshold_expression 'I > 2\s(I)'
_cod_data_source_file jo5b02907_si_003.cif
_cod_data_source_block BB44m
_cod_database_code 4036599
_shelx_shelxl_version_number 2014/7
_shelx_space_group_comment
;
The symmetry employed for this shelxl refinement is uniquely defined
by the following loop, which should always be used as a source of
symmetry information in preference to the above space-group names.
They are only intended as comments.
;
_shelx_estimated_absorpt_t_min 0.972
_shelx_estimated_absorpt_t_max 0.981

loop_
_space_group_symop_operation_xyz
'x, y, z'
'-x, -y, -z'

loop_
_atom_site_label
_atom_site_type_symbol
_atom_site_fract_x
_atom_site_fract_y
_atom_site_fract_z
_atom_site_U_iso_or_equiv
_atom_site_adp_type
_atom_site_occupancy
_atom_site_site_symmetry_order
_atom_site_calc_flag
_atom_site_refinement_flags_posn
_atom_site_refinement_flags_adp
C1 C 0.37857(16) 0.34943(18) 0.19576(15) 0.0527(4) Uani 1 1 d . .
C2 C 0.40994(18) 0.3072(2) 0.30598(16) 0.0601(4) Uani 1 1 d . .
H2 H 0.3976 0.2179 0.3543 0.072 Uiso 1 1 calc R U
C3 C 0.4596(2) 0.3994(2) 0.34280(19) 0.0708(5) Uani 1 1 d . .
H3 H 0.4808 0.3716 0.4166 0.085 Uiso 1 1 calc R U
C4 C 0.47835(19) 0.5327(2) 0.2720(2) 0.0711(6) Uani 1 1 d . .
C5 C 0.4468(2) 0.5725(2) 0.1628(2) 0.0730(6) Uani 1 1 d . .
H5 H 0.4596 0.6618 0.1147 0.088 Uiso 1 1 calc R U
C6 C 0.39653(19) 0.4828(2) 0.12324(17) 0.0640(5) Uani 1 1 d . .
H6 H 0.3751 0.5111 0.0494 0.077 Uiso 1 1 calc R U
C7 C 0.5305(3) 0.6348(3) 0.3127(3) 0.1045(9) Uani 1 1 d . .
H7A H 0.5613 0.7109 0.2498 0.157 Uiso 1 1 calc R U
H7B H 0.6026 0.5910 0.3588 0.157 Uiso 1 1 calc R U
H7C H 0.4609 0.6675 0.3554 0.157 Uiso 1 1 calc R U
C8 C 0.06029(15) 0.26331(16) 0.20012(12) 0.0451(3) Uani 1 1 d . .
C9 C 0.0585(2) 0.4045(2) 0.1576(2) 0.0723(6) Uani 1 1 d . .
H9 H 0.1378 0.4469 0.1391 0.087 Uiso 1 1 calc R U
C10 C -0.0610(2) 0.4838(2) 0.1424(2) 0.0793(6) Uani 1 1 d . .
H10 H -0.0609 0.5791 0.1137 0.095 Uiso 1 1 calc R U
C11 C -0.17868(19) 0.4245(2) 0.16867(16) 0.0666(5) Uani 1 1 d . .
H11 H -0.2586 0.4783 0.1573 0.080 Uiso 1 1 calc R U
C12 C -0.17688(18) 0.2845(2) 0.21204(16) 0.0660(5) Uani 1 1 d . .
H12 H -0.2567 0.2430 0.2311 0.079 Uiso 1 1 calc R U
C13 C -0.05898(17) 0.20312(19) 0.22823(15) 0.0573(4) Uani 1 1 d . .
H13 H -0.0600 0.1079 0.2580 0.069 Uiso 1 1 calc R U
C14 C 0.18008(15) 0.03408(16) 0.27614(12) 0.0434(3) Uani 1 1 d . .
C15 C 0.16580(16) -0.18494(17) 0.29686(14) 0.0496(4) Uani 1 1 d . .
C16 C 0.1448(2) -0.3079(2) 0.28409(18) 0.0628(5) Uani 1 1 d . .
H16 H 0.1285 -0.3101 0.2151 0.075 Uiso 1 1 calc R U
C17 C 0.1489(2) -0.4250(2) 0.3768(2) 0.0689(5) Uani 1 1 d . .
H17 H 0.1354 -0.5083 0.3705 0.083 Uiso 1 1 calc R U
C18 C 0.1729(2) -0.42225(19) 0.48037(19) 0.0667(5) Uani 1 1 d . .
H18 H 0.1746 -0.5037 0.5418 0.080 Uiso 1 1 calc R U
C19 C 0.19409(18) -0.30184(17) 0.49401(16) 0.0553(4) Uani 1 1 d . .
H19 H 0.2107 -0.3015 0.5635 0.066 Uiso 1 1 calc R U
C20 C 0.19021(15) -0.17973(16) 0.40098(13) 0.0451(3) Uani 1 1 d . .
C21 C 0.19826(14) -0.03815(15) 0.38619(12) 0.0414(3) Uani 1 1 d . .
C22 C 0.21929(14) 0.01902(15) 0.47191(12) 0.0404(3) Uani 1 1 d . .
C23 C 0.32459(16) -0.03238(18) 0.53980(14) 0.0515(4) Uani 1 1 d . .
H23 H 0.3821 -0.1040 0.5315 0.062 Uiso 1 1 calc R U
C24 C 0.3443(2) 0.0223(2) 0.61950(16) 0.0644(5) Uani 1 1 d . .
H24 H 0.4155 -0.0122 0.6641 0.077 Uiso 1 1 calc R U
C25 C 0.2592(2) 0.1273(2) 0.63310(17) 0.0654(5) Uani 1 1 d . .
H25 H 0.2724 0.1632 0.6872 0.078 Uiso 1 1 calc R U
C26 C 0.15435(19) 0.17952(19) 0.56647(16) 0.0578(4) Uani 1 1 d . .
H26 H 0.0971 0.2510 0.5753 0.069 Uiso 1 1 calc R U
C27 C 0.13436(16) 0.12559(17) 0.48666(14) 0.0479(4) Uani 1 1 d . .
H27 H 0.0632 0.1609 0.4422 0.058 Uiso 1 1 calc R U
C28 C 0.1381(2) -0.0135(2) 0.10290(15) 0.0639(5) Uani 1 1 d . .
H28A H 0.1156 0.0848 0.0725 0.077 Uiso 1 1 calc R U
H28B H 0.0631 -0.0593 0.0963 0.077 Uiso 1 1 calc R U
C29 C 0.2564(3) -0.0492(3) 0.03482(18) 0.0865(7) Uani 1 1 d . .
H29 H 0.3377 -0.0237 0.0446 0.104 Uiso 1 1 calc R U
C30 C 0.2573(4) -0.1083(5) -0.0322(3) 0.1504(17) Uani 1 1 d . .
H30A H 0.1787 -0.1362 -0.0452 0.180 Uiso 1 1 calc R U
H30B H 0.3365 -0.1253 -0.0699 0.180 Uiso 1 1 calc R U
N1 N 0.18252(12) 0.17752(13) 0.21806(11) 0.0454(3) Uani 1 1 d . .
N2 N 0.16060(14) -0.05283(15) 0.22057(11) 0.0503(3) Uani 1 1 d . .
O1 O 0.29849(14) 0.30081(15) 0.03055(10) 0.0674(4) Uani 1 1 d . .
O2 O 0.41526(12) 0.11152(14) 0.17471(11) 0.0639(3) Uani 1 1 d . .
S1 S 0.32462(4) 0.23084(4) 0.14482(3) 0.05110(14) Uani 1 1 d . .

loop_
_atom_site_aniso_label
_atom_site_aniso_U_11
_atom_site_aniso_U_22
_atom_site_aniso_U_33
_atom_site_aniso_U_23
_atom_site_aniso_U_13
_atom_site_aniso_U_12
C1 0.0390(8) 0.0556(9) 0.0560(10) -0.0124(8) 0.0011(7) -0.0023(7)
C2 0.0529(10) 0.0623(11) 0.0603(10) -0.0148(8) -0.0082(8) -0.0043(8)
C3 0.0577(11) 0.0803(14) 0.0753(13) -0.0271(11) -0.0102(9) -0.0059(10)
C4 0.0450(10) 0.0779(14) 0.0972(16) -0.0399(12) 0.0016(10) -0.0082(9)
C5 0.0565(11) 0.0624(12) 0.0906(16) -0.0177(11) 0.0112(10) -0.0132(9)
C6 0.0562(10) 0.0621(11) 0.0627(11) -0.0103(9) 0.0061(8) -0.0099(8)
C7 0.0904(18) 0.0959(19) 0.146(3) -0.0598(19) -0.0131(17) -0.0219(15)
C8 0.0422(8) 0.0492(8) 0.0381(7) -0.0101(6) -0.0078(6) 0.0068(6)
C9 0.0497(10) 0.0523(10) 0.1059(17) -0.0172(10) -0.0130(10) 0.0030(8)
C10 0.0655(13) 0.0520(11) 0.1067(18) -0.0145(11) -0.0156(12) 0.0151(9)
C11 0.0502(10) 0.0768(13) 0.0588(11) -0.0132(9) -0.0086(8) 0.0211(9)
C12 0.0432(9) 0.0803(13) 0.0617(11) -0.0124(9) -0.0016(8) 0.0023(8)
C13 0.0475(9) 0.0560(10) 0.0567(10) -0.0072(8) -0.0033(7) 0.0007(7)
C14 0.0412(7) 0.0445(8) 0.0424(8) -0.0142(6) -0.0060(6) 0.0042(6)
C15 0.0472(8) 0.0500(9) 0.0531(9) -0.0222(7) -0.0026(7) 0.0029(7)
C16 0.0633(11) 0.0630(11) 0.0728(12) -0.0387(10) -0.0021(9) -0.0002(9)
C17 0.0698(12) 0.0494(10) 0.0920(15) -0.0328(10) 0.0002(11) -0.0017(9)
C18 0.0682(12) 0.0422(9) 0.0793(13) -0.0107(9) -0.0028(10) -0.0006(8)
C19 0.0551(10) 0.0470(9) 0.0581(10) -0.0131(7) -0.0042(8) 0.0008(7)
C20 0.0405(7) 0.0435(8) 0.0496(8) -0.0163(6) -0.0026(6) 0.0024(6)
C21 0.0373(7) 0.0420(7) 0.0418(7) -0.0123(6) -0.0042(6) 0.0028(6)
C22 0.0389(7) 0.0414(7) 0.0375(7) -0.0094(6) -0.0017(5) -0.0053(6)
C23 0.0464(8) 0.0533(9) 0.0512(9) -0.0133(7) -0.0102(7) -0.0001(7)
C24 0.0601(11) 0.0747(13) 0.0587(11) -0.0182(9) -0.0208(9) -0.0094(9)
C25 0.0730(12) 0.0744(13) 0.0602(11) -0.0323(10) -0.0067(9) -0.0226(10)
C26 0.0593(10) 0.0562(10) 0.0637(11) -0.0290(8) 0.0036(8) -0.0100(8)
C27 0.0438(8) 0.0499(9) 0.0501(8) -0.0182(7) -0.0043(6) -0.0013(6)
C28 0.0733(12) 0.0745(12) 0.0479(9) -0.0271(9) -0.0154(8) 0.0070(10)
C29 0.0961(17) 0.1122(19) 0.0579(12) -0.0424(13) -0.0041(11) 0.0056(14)
C30 0.120(3) 0.250(5) 0.112(3) -0.114(3) -0.021(2) 0.045(3)
N1 0.0400(6) 0.0436(7) 0.0447(7) -0.0080(5) -0.0049(5) 0.0045(5)
N2 0.0542(8) 0.0544(8) 0.0442(7) -0.0209(6) -0.0078(6) 0.0042(6)
O1 0.0730(9) 0.0757(9) 0.0446(7) -0.0121(6) 0.0017(6) -0.0066(7)
O2 0.0469(7) 0.0652(8) 0.0742(9) -0.0229(7) 0.0003(6) 0.0077(6)
S1 0.0438(2) 0.0558(3) 0.0463(2) -0.01169(18) 0.00031(16) 0.00169(17)

loop_
_atom_type_symbol
_atom_type_description
_atom_type_scat_dispersion_real
_atom_type_scat_dispersion_imag
_atom_type_scat_source
C C 0.0033 0.0016 'International Tables Vol C Tables 4.2.6.8 and 6.1.1.4'
H H 0.0000 0.0000 'International Tables Vol C Tables 4.2.6.8 and 6.1.1.4'
N N 0.0061 0.0033 'International Tables Vol C Tables 4.2.6.8 and 6.1.1.4'
O O 0.0106 0.0060 'International Tables Vol C Tables 4.2.6.8 and 6.1.1.4'
S S 0.1246 0.1234 'International Tables Vol C Tables 4.2.6.8 and 6.1.1.4'

loop_
_geom_angle_atom_site_label_1
_geom_angle_atom_site_label_2
_geom_angle_atom_site_label_3
_geom_angle
C2 C1 C6 120.70(18)
C2 C1 S1 119.82(14)
C6 C1 S1 119.38(15)
C3 C2 C1 119.06(19)
C3 C2 H2 120.5
C1 C2 H2 120.5
C2 C3 C4 121.2(2)
C2 C3 H3 119.4
C4 C3 H3 119.4
C5 C4 C3 118.9(2)
C5 C4 C7 119.8(2)
C3 C4 C7 121.3(2)
C4 C5 C6 121.5(2)
C4 C5 H5 119.3
C6 C5 H5 119.3
C5 C6 C1 118.7(2)
C5 C6 H6 120.6
C1 C6 H6 120.6
C4 C7 H7A 109.5
C4 C7 H7B 109.5
H7A C7 H7B 109.5
C4 C7 H7C 109.5
H7A C7 H7C 109.5
H7B C7 H7C 109.5
C9 C8 C13 118.67(15)
C9 C8 N1 121.85(15)
C13 C8 N1 119.46(14)
C8 C9 C10 120.24(19)
C8 C9 H9 119.9
C10 C9 H9 119.9
C11 C10 C9 121.1(2)
C11 C10 H10 119.4
C9 C10 H10 119.4
C10 C11 C12 118.60(17)
C10 C11 H11 120.7
C12 C11 H11 120.7
C11 C12 C13 121.41(19)
C11 C12 H12 119.3
C13 C12 H12 119.3
C8 C13 C12 119.93(17)
C8 C13 H13 120.0
C12 C13 H13 120.0
C21 C14 N2 111.06(14)
C21 C14 N1 128.35(14)
N2 C14 N1 120.57(13)
N2 C15 C16 129.93(17)
N2 C15 C20 108.06(14)
C16 C15 C20 121.92(16)
C17 C16 C15 117.55(19)
C17 C16 H16 121.2
C15 C16 H16 121.2
C16 C17 C18 121.51(18)
C16 C17 H17 119.2
C18 C17 H17 119.2
C19 C18 C17 121.51(18)
C19 C18 H18 119.2
C17 C18 H18 119.2
C18 C19 C20 118.62(18)
C18 C19 H19 120.7
C20 C19 H19 120.7
C19 C20 C15 118.89(15)
C19 C20 C21 133.54(15)
C15 C20 C21 107.45(14)
C14 C21 C20 105.77(13)
C14 C21 C22 126.73(14)
C20 C21 C22 127.49(13)
C23 C22 C27 118.47(15)
C23 C22 C21 120.72(14)
C27 C22 C21 120.80(13)
C24 C23 C22 120.46(17)
C24 C23 H23 119.8
C22 C23 H23 119.8
C25 C24 C23 120.28(17)
C25 C24 H24 119.9
C23 C24 H24 119.9
C24 C25 C26 120.00(17)
C24 C25 H25 120.0
C26 C25 H25 120.0
C25 C26 C27 119.97(18)
C25 C26 H26 120.0
C27 C26 H26 120.0
C26 C27 C22 120.82(16)
C26 C27 H27 119.6
C22 C27 H27 119.6
N2 C28 C29 113.21(16)
N2 C28 H28A 108.9
C29 C28 H28A 108.9
N2 C28 H28B 108.9
C29 C28 H28B 108.9
H28A C28 H28B 107.7
C30 C29 C28 127.1(3)
C30 C29 H29 116.4
C28 C29 H29 116.4
C29 C30 H30A 120.0
C29 C30 H30B 120.0
H30A C30 H30B 120.0
C14 N1 C8 119.99(13)
C14 N1 S1 115.94(10)
C8 N1 S1 122.02(10)
C15 N2 C14 107.65(13)
C15 N2 C28 125.46(15)
C14 N2 C28 126.89(15)
O1 S1 O2 119.60(8)
O1 S1 N1 108.75(7)
O2 S1 N1 104.65(7)
O1 S1 C1 108.27(9)
O2 S1 C1 108.10(8)
N1 S1 C1 106.80(7)

loop_
_geom_bond_atom_site_label_1
_geom_bond_atom_site_label_2
_geom_bond_distance
C1 C2 1.387(3)
C1 C6 1.389(3)
C1 S1 1.7556(19)
C2 C3 1.377(3)
C2 H2 0.9300
C3 C4 1.383(3)
C3 H3 0.9300
C4 C5 1.377(3)
C4 C7 1.512(3)
C5 C6 1.381(3)
C5 H5 0.9300
C6 H6 0.9300
C7 H7A 0.9600
C7 H7B 0.9600
C7 H7C 0.9600
C8 C9 1.376(3)
C8 C13 1.381(2)
C8 N1 1.4402(18)
C9 C10 1.385(3)
C9 H9 0.9300
C10 C11 1.362(3)
C10 H10 0.9300
C11 C12 1.364(3)
C11 H11 0.9300
C12 C13 1.382(2)
C12 H12 0.9300
C13 H13 0.9300
C14 C21 1.366(2)
C14 N2 1.385(2)
C14 N1 1.416(2)
C15 N2 1.376(2)
C15 C16 1.395(2)
C15 C20 1.410(2)
C16 C17 1.368(3)
C16 H16 0.9300
C17 C18 1.391(3)
C17 H17 0.9300
C18 C19 1.375(3)
C18 H18 0.9300
C19 C20 1.401(2)
C19 H19 0.9300
C20 C21 1.434(2)
C21 C22 1.475(2)
C22 C23 1.391(2)
C22 C27 1.391(2)
C23 C24 1.383(3)
C23 H23 0.9300
C24 C25 1.375(3)
C24 H24 0.9300
C25 C26 1.379(3)
C25 H25 0.9300
C26 C27 1.380(2)
C26 H26 0.9300
C27 H27 0.9300
C28 N2 1.456(2)
C28 C29 1.508(3)
C28 H28A 0.9700
C28 H28B 0.9700
C29 C30 1.229(4)
C29 H29 0.9300
C30 H30A 0.9300
C30 H30B 0.9300
N1 S1 1.6724(13)
O1 S1 1.4262(13)
O2 S1 1.4266(13)

loop_
_geom_torsion_atom_site_label_1
_geom_torsion_atom_site_label_2
_geom_torsion_atom_site_label_3
_geom_torsion_atom_site_label_4
_geom_torsion
C6 C1 C2 C3 -0.1(3)
S1 C1 C2 C3 176.18(15)
C1 C2 C3 C4 0.1(3)
C2 C3 C4 C5 -0.2(3)
C2 C3 C4 C7 178.9(2)
C3 C4 C5 C6 0.3(3)
C7 C4 C5 C6 -178.8(2)
C4 C5 C6 C1 -0.4(3)
C2 C1 C6 C5 0.3(3)
S1 C1 C6 C5 -176.04(14)
C13 C8 C9 C10 -0.8(3)
N1 C8 C9 C10 -179.47(19)
C8 C9 C10 C11 -0.1(4)
C9 C10 C11 C12 0.8(4)
C10 C11 C12 C13 -0.8(3)
C9 C8 C13 C12 0.9(3)
N1 C8 C13 C12 179.57(15)
C11 C12 C13 C8 -0.1(3)
N2 C15 C16 C17 -176.29(18)
C20 C15 C16 C17 -0.1(3)
C15 C16 C17 C18 0.1(3)
C16 C17 C18 C19 -0.3(3)
C17 C18 C19 C20 0.5(3)
C18 C19 C20 C15 -0.5(2)
C18 C19 C20 C21 174.89(17)
N2 C15 C20 C19 177.23(14)
C16 C15 C20 C19 0.3(2)
N2 C15 C20 C21 0.73(17)
C16 C15 C20 C21 -176.16(16)
N2 C14 C21 C20 0.21(17)
N1 C14 C21 C20 -178.16(15)
N2 C14 C21 C22 -178.77(13)
N1 C14 C21 C22 2.9(3)
C19 C20 C21 C14 -176.35(17)
C15 C20 C21 C14 -0.57(17)
C19 C20 C21 C22 2.6(3)
C15 C20 C21 C22 178.40(14)
C14 C21 C22 C23 -129.26(17)
C20 C21 C22 C23 52.0(2)
C14 C21 C22 C27 50.7(2)
C20 C21 C22 C27 -128.07(17)
C27 C22 C23 C24 -0.4(2)
C21 C22 C23 C24 179.56(15)
C22 C23 C24 C25 0.6(3)
C23 C24 C25 C26 -0.6(3)
C24 C25 C26 C27 0.4(3)
C25 C26 C27 C22 -0.3(3)
C23 C22 C27 C26 0.3(2)
C21 C22 C27 C26 -179.70(15)
N2 C28 C29 C30 131.6(4)
C21 C14 N1 C8 -97.48(19)
N2 C14 N1 C8 84.29(18)
C21 C14 N1 S1 98.47(17)
N2 C14 N1 S1 -79.76(16)
C9 C8 N1 C14 171.15(18)
C13 C8 N1 C14 -7.5(2)
C9 C8 N1 S1 -25.8(2)
C13 C8 N1 S1 155.56(13)
C16 C15 N2 C14 175.96(17)
C20 C15 N2 C14 -0.60(18)
C16 C15 N2 C28 -3.9(3)
C20 C15 N2 C28 179.59(15)
C21 C14 N2 C15 0.24(18)
N1 C14 N2 C15 178.76(14)
C21 C14 N2 C28 -179.95(15)
N1 C14 N2 C28 -1.4(2)
C29 C28 N2 C15 -73.7(3)
C29 C28 N2 C14 106.5(2)
C14 N1 S1 O1 121.13(12)
C8 N1 S1 O1 -42.57(15)
C14 N1 S1 O2 -7.76(13)
C8 N1 S1 O2 -171.46(12)
C14 N1 S1 C1 -122.24(12)
C8 N1 S1 C1 74.07(14)
C2 C1 S1 O1 179.58(14)
C6 C1 S1 O1 -4.07(17)
C2 C1 S1 O2 -49.50(16)
C6 C1 S1 O2 126.85(15)
C2 C1 S1 N1 62.63(15)
C6 C1 S1 N1 -121.02(14)
